data_4339231
loop_
_publ_author_name
'Silvernail, Carter M.'
'Yao, Letitia J.'
'Hill, Lyndal M. R.'
'Hillmyer, Marc A.'
'Tolman, William B.'

_publ_section_title
;
 Structural and mechanistic studies of bis(phenolato)amine zinc(II)
 catalysts for the polymerization of epsilon-caprolactone.
;
_journal_issue 16
_journal_name_full 'Inorganic chemistry'
_journal_page_first 6565
_journal_page_last 6574
_journal_paper_doi 10.1021/ic700581s
_journal_volume 46
_journal_year 2007
_chemical_formula_moiety 'C79H110N2O4Zn2, (C7H8)2'
_chemical_formula_sum 'C100 H134 N2 O4 Zn2'
_chemical_formula_weight 1558.83
_chemical_name_systematic
;
methylamino-N,N-bis(2-methylene-4-adamantyl-6-tert-butyl-
phenolato) zinc(II) dimer, (4)
;
_space_group_IT_number 2
_symmetry_cell_setting triclinic
_symmetry_space_group_name_Hall '-P 1'
_symmetry_space_group_name_H-M 'P -1'
_atom_sites_solution_hydrogens geom
_atom_sites_solution_primary direct
_atom_sites_solution_secondary difmap
_audit_creation_method SHELXL-97
_cell_angle_alpha 84.4704(13)
_cell_angle_beta 69.2801(12)
_cell_angle_gamma 70.5606(12)
_cell_formula_units_Z 2
_cell_length_a 15.6058(11)
_cell_length_b 15.9189(12)
_cell_length_c 19.5961(14)
_cell_measurement_reflns_used 3410
_cell_measurement_temperature 173(2)
_cell_volume 4292.5(5)
_computing_cell_refinement 'SAINT, Bruker'
_computing_data_collection 'SMART, Bruker'
_computing_data_reduction 'SAINT, Bruker'
_computing_molecular_graphics 'SHELXTL, Bruker'
_computing_structure_refinement 'SHELXL-97 (Sheldrick, 1997)'
_computing_structure_solution SIR-97
_diffrn_ambient_temperature 173(2)
_diffrn_measured_fraction_theta_full 0.978
_diffrn_measured_fraction_theta_max 0.978
_diffrn_measurement_device_type 'Bruker SMART Platform CCD'
_diffrn_measurement_method 'area detector, omega scans per phi'
_diffrn_radiation_monochromator graphite
_diffrn_radiation_source 'fine-focus sealed tube'
_diffrn_radiation_type MoK\a
_diffrn_radiation_wavelength 0.71069
_diffrn_reflns_av_R_equivalents 0.0429
_diffrn_reflns_av_sigmaI/netI 0.0769
_diffrn_reflns_limit_h_max 18
_diffrn_reflns_limit_h_min -18
_diffrn_reflns_limit_k_max 18
_diffrn_reflns_limit_k_min -18
_diffrn_reflns_limit_l_max 19
_diffrn_reflns_limit_l_min -23
_diffrn_reflns_number 28152
_diffrn_reflns_theta_full 25.06
_diffrn_reflns_theta_max 25.06
_diffrn_reflns_theta_min 1.11
_exptl_absorpt_coefficient_mu 0.611
_exptl_absorpt_correction_T_max 0.8875
_exptl_absorpt_correction_T_min 0.8622
_exptl_absorpt_correction_type multi-scan
_exptl_absorpt_process_details 'SADABS, R. Blessing, 1995'
_exptl_crystal_colour colourless
_exptl_crystal_density_diffrn 1.206
_exptl_crystal_density_method 'not measured'
_exptl_crystal_description chunk
_exptl_crystal_F_000 1680
_exptl_crystal_size_max 0.25
_exptl_crystal_size_mid 0.25
_exptl_crystal_size_min 0.20
_refine_diff_density_max 0.496
_refine_diff_density_min -0.523
_refine_diff_density_rms 0.066
_refine_ls_extinction_method none
_refine_ls_goodness_of_fit_ref 1.031
_refine_ls_hydrogen_treatment constr
_refine_ls_matrix_type full
_refine_ls_number_parameters 921
_refine_ls_number_reflns 14903
_refine_ls_number_restraints 0
_refine_ls_restrained_S_all 1.031
_refine_ls_R_factor_all 0.0838
_refine_ls_R_factor_gt 0.0547
_refine_ls_shift/su_max 0.000
_refine_ls_shift/su_mean 0.000
_refine_ls_structure_factor_coef Fsqd
_refine_ls_weighting_details 'calc w=1/[\s^2^(Fo^2^)+(0.0537P)^2^+1.0378P] where P=(Fo^2^+2Fc^2^)/3'
_refine_ls_weighting_scheme calc
_refine_ls_wR_factor_gt 0.1154
_refine_ls_wR_factor_ref 0.1237
_reflns_number_gt 10529
_reflns_number_total 14903
_reflns_threshold_expression >2sigma(I)
_cod_data_source_file cifs.cif
_cod_data_source_block 06128t
_cod_original_sg_symbol_H-M P-1
_cod_database_code 4339231

loop_
_symmetry_equiv_pos_as_xyz
'x, y, z'
'-x, -y, -z'

loop_
_atom_site_label
_atom_site_type_symbol
_atom_site_fract_x
_atom_site_fract_y
_atom_site_fract_z
_atom_site_U_iso_or_equiv
_atom_site_adp_type
_atom_site_occupancy
_atom_site_symmetry_multiplicity
_atom_site_calc_flag
_atom_site_refinement_flags
Zn1 Zn 0.10020(3) 0.47991(2) 0.49523(2) 0.01803(11) Uani 1 1 d .
Zn2 Zn 0.39983(3) 0.03477(2) 0.00377(2) 0.01689(10) Uani 1 1 d .
O1 O 0.20898(15) 0.37918(14) 0.47419(14) 0.0280(6) Uani 1 1 d .
O2 O 0.02184(14) 0.51709(13) 0.42800(11) 0.0175(5) Uani 1 1 d .
O3 O 0.30513(15) 0.14532(14) 0.01433(13) 0.0255(6) Uani 1 1 d .
O4 O 0.47448(14) -0.00013(13) 0.07451(11) 0.0169(5) Uani 1 1 d .
N1 N 0.16228(18) 0.57851(17) 0.46133(14) 0.0184(6) Uani 1 1 d .
N2 N 0.31878(18) -0.04752(16) 0.05057(14) 0.0171(6) Uani 1 1 d .
C1 C 0.2988(2) 0.3845(2) 0.45267(18) 0.0199(7) Uani 1 1 d .
C2 C 0.3717(2) 0.3166(2) 0.47023(19) 0.0231(8) Uani 1 1 d .
C3 C 0.4661(2) 0.3203(2) 0.44194(18) 0.0235(8) Uani 1 1 d .
H3A H 0.5149 0.2742 0.4521 0.028 Uiso 1 1 calc R
C4 C 0.4909(2) 0.3896(2) 0.39930(19) 0.0253(8) Uani 1 1 d .
C5 C 0.4160(2) 0.4588(2) 0.38617(18) 0.0241(8) Uani 1 1 d .
H5A H 0.4298 0.5072 0.3595 0.029 Uiso 1 1 calc R
C6 C 0.3209(2) 0.4576(2) 0.41180(18) 0.0216(8) Uani 1 1 d .
C7 C 0.3462(2) 0.2425(2) 0.52240(18) 0.0221(8) Uani 1 1 d .
C8 C 0.2983(2) 0.1893(2) 0.4935(2) 0.0264(8) Uani 1 1 d .
H8A H 0.2410 0.2299 0.4852 0.032 Uiso 1 1 calc R
H8B H 0.3430 0.1599 0.4474 0.032 Uiso 1 1 calc R
C9 C 0.2701(3) 0.1194(2) 0.5485(2) 0.0307(9) Uani 1 1 d .
H9A H 0.2385 0.0877 0.5298 0.037 Uiso 1 1 calc R
C10 C 0.2001(3) 0.1653(2) 0.6214(2) 0.0379(10) Uani 1 1 d .
H10A H 0.1806 0.1214 0.6557 0.045 Uiso 1 1 calc R
H10B H 0.1426 0.2076 0.6146 0.045 Uiso 1 1 calc R
C11 C 0.2490(3) 0.2138(3) 0.6517(2) 0.0389(10) Uani 1 1 d .
H11A H 0.2042 0.2423 0.6988 0.047 Uiso 1 1 calc R
C12 C 0.2765(3) 0.2855(2) 0.59762(19) 0.0314(9) Uani 1 1 d .
H12A H 0.3072 0.3169 0.6167 0.038 Uiso 1 1 calc R
H12B H 0.2185 0.3285 0.5922 0.038 Uiso 1 1 calc R
C13 C 0.3600(3) 0.0529(2) 0.5597(2) 0.0354(10) Uani 1 1 d .
H13A H 0.4045 0.0228 0.5138 0.042 Uiso 1 1 calc R
H13B H 0.3422 0.0084 0.5942 0.042 Uiso 1 1 calc R
C14 C 0.4086(3) 0.1034(2) 0.5890(2) 0.0370(10) Uani 1 1 d .
H14A H 0.4672 0.0613 0.5957 0.044 Uiso 1 1 calc R
C15 C 0.3392(3) 0.1476(3) 0.6619(2) 0.0441(11) Uani 1 1 d .
H15A H 0.3701 0.1781 0.6816 0.053 Uiso 1 1 calc R
H15B H 0.3218 0.1027 0.6961 0.053 Uiso 1 1 calc R
C16 C 0.4360(2) 0.1744(2) 0.5351(2) 0.0299(9) Uani 1 1 d .
H16A H 0.4816 0.1457 0.4889 0.036 Uiso 1 1 calc R
H16B H 0.4674 0.2053 0.5539 0.036 Uiso 1 1 calc R
C17 C 0.5955(2) 0.3927(2) 0.3677(2) 0.0319(9) Uani 1 1 d .
C18 C 0.6247(3) 0.4059(3) 0.2858(2) 0.0482(11) Uani 1 1 d .
H18A H 0.6235 0.3560 0.2625 0.072 Uiso 1 1 calc R
H18B H 0.6888 0.4102 0.2673 0.072 Uiso 1 1 calc R
H18C H 0.5802 0.4596 0.2757 0.072 Uiso 1 1 calc R
C19 C 0.6675(3) 0.3077(3) 0.3822(3) 0.0503(12) Uani 1 1 d .
H19A H 0.6602 0.2572 0.3645 0.075 Uiso 1 1 calc R
H19B H 0.6556 0.3028 0.4337 0.075 Uiso 1 1 calc R
H19C H 0.7321 0.3094 0.3575 0.075 Uiso 1 1 calc R
C20 C 0.6027(3) 0.4722(3) 0.4024(2) 0.0436(11) Uani 1 1 d .
H20A H 0.5900 0.4631 0.4537 0.065 Uiso 1 1 calc R
H20B H 0.5562 0.5262 0.3952 0.065 Uiso 1 1 calc R
H20C H 0.6666 0.4766 0.3798 0.065 Uiso 1 1 calc R
C21 C 0.2441(2) 0.5341(2) 0.39396(18) 0.0214(8) Uani 1 1 d .
H21A H 0.2731 0.5777 0.3666 0.026 Uiso 1 1 calc R
H21B H 0.2187 0.5120 0.3634 0.026 Uiso 1 1 calc R
C22 C 0.0383(2) 0.5734(2) 0.37064(17) 0.0164(7) Uani 1 1 d .
C23 C 0.0352(2) 0.5565(2) 0.30233(18) 0.0183(7) Uani 1 1 d .
C24 C 0.0434(2) 0.6224(2) 0.25025(18) 0.0224(8) Uani 1 1 d .
H24A H 0.0377 0.6135 0.2060 0.027 Uiso 1 1 calc R
C25 C 0.0595(2) 0.7005(2) 0.26017(18) 0.0202(7) Uani 1 1 d .
C26 C 0.0732(2) 0.7093(2) 0.32472(18) 0.0199(7) Uani 1 1 d .
H26A H 0.0891 0.7584 0.3318 0.024 Uiso 1 1 calc R
C27 C 0.0640(2) 0.6470(2) 0.37928(18) 0.0183(7) Uani 1 1 d .
C28 C 0.0315(2) 0.4673(2) 0.28178(18) 0.0204(7) Uani 1 1 d .
C29 C 0.1136(2) 0.3898(2) 0.29741(19) 0.0252(8) Uani 1 1 d .
H29A H 0.1757 0.3970 0.2692 0.030 Uiso 1 1 calc R
H29B H 0.1056 0.3912 0.3487 0.030 Uiso 1 1 calc R
C30 C 0.1113(3) 0.2995(2) 0.2772(2) 0.0281(8) Uani 1 1 d .
H30A H 0.1626 0.2512 0.2882 0.034 Uiso 1 1 calc R
C31 C 0.1262(3) 0.2953(2) 0.1964(2) 0.0358(9) Uani 1 1 d .
H31A H 0.1249 0.2383 0.1840 0.043 Uiso 1 1 calc R
H31B H 0.1886 0.3013 0.1674 0.043 Uiso 1 1 calc R
C32 C 0.0458(3) 0.3706(2) 0.1798(2) 0.0311(9) Uani 1 1 d .
H32A H 0.0556 0.3688 0.1277 0.037 Uiso 1 1 calc R
C33 C 0.0473(2) 0.4603(2) 0.19999(18) 0.0252(8) Uani 1 1 d .
H33A H -0.0031 0.5078 0.1882 0.030 Uiso 1 1 calc R
H33B H 0.1090 0.4680 0.1712 0.030 Uiso 1 1 calc R
C34 C 0.0128(3) 0.2893(2) 0.3224(2) 0.0306(9) Uani 1 1 d .
H34A H 0.0111 0.2319 0.3113 0.037 Uiso 1 1 calc R
H34B H 0.0030 0.2918 0.3740 0.037 Uiso 1 1 calc R
C35 C -0.0669(3) 0.3632(2) 0.30503(19) 0.0254(8) Uani 1 1 d .
H35A H -0.1295 0.3555 0.3336 0.030 Uiso 1 1 calc R
C36 C -0.0520(3) 0.3592(2) 0.22427(19) 0.0303(9) Uani 1 1 d .
H36A H -0.1033 0.4062 0.2132 0.036 Uiso 1 1 calc R
H36B H -0.0536 0.3024 0.2118 0.036 Uiso 1 1 calc R
C37 C -0.0669(2) 0.4541(2) 0.32453(18) 0.0204(7) Uani 1 1 d .
H37A H -0.0796 0.4579 0.3765 0.025 Uiso 1 1 calc R
H37B H -0.1178 0.5010 0.3129 0.025 Uiso 1 1 calc R
C38 C 0.0673(3) 0.7690(2) 0.19941(19) 0.0276(8) Uani 1 1 d .
C39 C 0.0674(4) 0.8560(3) 0.2246(3) 0.0577(13) Uani 1 1 d .
H39A H 0.1256 0.8463 0.2350 0.087 Uiso 1 1 calc R
H39B H 0.0123 0.8780 0.2679 0.087 Uiso 1 1 calc R
H39C H 0.0644 0.8990 0.1869 0.087 Uiso 1 1 calc R
C40 C 0.1580(3) 0.7300(3) 0.1352(3) 0.0684(16) Uani 1 1 d .
H40A H 0.2136 0.7168 0.1499 0.103 Uiso 1 1 calc R
H40B H 0.1621 0.7721 0.0966 0.103 Uiso 1 1 calc R
H40C H 0.1562 0.6762 0.1182 0.103 Uiso 1 1 calc R
C41 C -0.0191(3) 0.7923(3) 0.1726(3) 0.0564(13) Uani 1 1 d .
H41A H -0.0780 0.8177 0.2123 0.085 Uiso 1 1 calc R
H41B H -0.0209 0.7392 0.1545 0.085 Uiso 1 1 calc R
H41C H -0.0123 0.8345 0.1342 0.085 Uiso 1 1 calc R
C42 C 0.0872(2) 0.6579(2) 0.44482(18) 0.0183(7) Uani 1 1 d .
H42A H 0.0281 0.6709 0.4869 0.022 Uiso 1 1 calc R
H42B H 0.1097 0.7090 0.4381 0.022 Uiso 1 1 calc R
C43 C 0.2019(2) 0.6085(2) 0.50936(18) 0.0231(8) Uani 1 1 d .
H43A H 0.2421 0.6431 0.4819 0.035 Uiso 1 1 calc R
H43B H 0.2396 0.5575 0.5283 0.035 Uiso 1 1 calc R
H43C H 0.1496 0.6443 0.5490 0.035 Uiso 1 1 calc R
C44 C 0.2109(2) 0.1531(2) 0.03757(18) 0.0193(7) Uani 1 1 d .
C45 C 0.1455(2) 0.2265(2) 0.01558(18) 0.0195(7) Uani 1 1 d .
C46 C 0.0477(2) 0.2316(2) 0.04079(17) 0.0197(7) Uani 1 1 d .
H46A H 0.0047 0.2792 0.0260 0.024 Uiso 1 1 calc R
C47 C 0.0112(2) 0.1699(2) 0.08648(18) 0.0214(8) Uani 1 1 d .
C48 C 0.0770(2) 0.0995(2) 0.10689(18) 0.0207(7) Uani 1 1 d .
H48A H 0.0550 0.0567 0.1370 0.025 Uiso 1 1 calc R
C49 C 0.1748(2) 0.0902(2) 0.08407(17) 0.0182(7) Uani 1 1 d .
C50 C 0.1834(2) 0.2941(2) -0.03784(18) 0.0211(8) Uani 1 1 d .
C51 C 0.2419(2) 0.3350(2) -0.00951(19) 0.0250(8) Uani 1 1 d .
H51A H 0.2003 0.3674 0.0361 0.030 Uiso 1 1 calc R
H51B H 0.2943 0.2877 -0.0001 0.030 Uiso 1 1 calc R
C52 C 0.2835(3) 0.3984(2) -0.0650(2) 0.0317(9) Uani 1 1 d .
H52A H 0.3219 0.4217 -0.0463 0.038 Uiso 1 1 calc R
C53 C 0.3480(3) 0.3489(3) -0.1376(2) 0.0381(10) Uani 1 1 d .
H53A H 0.3750 0.3891 -0.1723 0.046 Uiso 1 1 calc R
H53B H 0.4010 0.3000 -0.1306 0.046 Uiso 1 1 calc R
C54 C 0.2882(3) 0.3131(2) -0.1670(2) 0.0365(10) Uani 1 1 d .
H54A H 0.3295 0.2820 -0.2138 0.044 Uiso 1 1 calc R
C55 C 0.2480(3) 0.2477(2) -0.11286(19) 0.0294(9) Uani 1 1 d .
H55A H 0.3012 0.1979 -0.1071 0.035 Uiso 1 1 calc R
H55B H 0.2106 0.2245 -0.1319 0.035 Uiso 1 1 calc R
C56 C 0.2001(3) 0.4759(2) -0.0761(2) 0.0341(9) Uani 1 1 d .
H56A H 0.1597 0.5082 -0.0302 0.041 Uiso 1 1 calc R
H56B H 0.2254 0.5169 -0.1109 0.041 Uiso 1 1 calc R
C57 C 0.1405(3) 0.4385(2) -0.1045(2) 0.0321(9) Uani 1 1 d .
H57A H 0.0865 0.4876 -0.1112 0.039 Uiso 1 1 calc R
C58 C 0.1009(2) 0.3732(2) -0.0506(2) 0.0275(8) Uani 1 1 d .
H58A H 0.0626 0.3508 -0.0693 0.033 Uiso 1 1 calc R
H58B H 0.0589 0.4042 -0.0045 0.033 Uiso 1 1 calc R
C59 C 0.2047(3) 0.3900(3) -0.1782(2) 0.0410(10) Uani 1 1 d .
H59A H 0.1670 0.3673 -0.1973 0.049 Uiso 1 1 calc R
H59B H 0.2297 0.4311 -0.2130 0.049 Uiso 1 1 calc R
C60 C -0.0950(2) 0.1734(2) 0.1088(2) 0.0298(9) Uani 1 1 d .
C61 C -0.1344(3) 0.1546(3) 0.1906(2) 0.0466(11) Uani 1 1 d .
H61A H -0.1311 0.1989 0.2187 0.070 Uiso 1 1 calc R
H61B H -0.0962 0.0967 0.2003 0.070 Uiso 1 1 calc R
H61C H -0.2004 0.1565 0.2038 0.070 Uiso 1 1 calc R
C62 C -0.0993(3) 0.1009(3) 0.0654(3) 0.0578(14) Uani 1 1 d .
H62A H -0.0754 0.1119 0.0142 0.087 Uiso 1 1 calc R
H62B H -0.1650 0.1016 0.0792 0.087 Uiso 1 1 calc R
H62C H -0.0602 0.0437 0.0755 0.087 Uiso 1 1 calc R
C63 C -0.1601(3) 0.2632(3) 0.0955(3) 0.0516(12) Uani 1 1 d .
H63A H -0.1416 0.2738 0.0441 0.077 Uiso 1 1 calc R
H63B H -0.1540 0.3090 0.1201 0.077 Uiso 1 1 calc R
H63C H -0.2260 0.2636 0.1139 0.077 Uiso 1 1 calc R
C64 C 0.2408(2) 0.0130(2) 0.11165(17) 0.0190(7) Uani 1 1 d .
H64A H 0.2704 0.0360 0.1384 0.023 Uiso 1 1 calc R
H64B H 0.2028 -0.0209 0.1451 0.023 Uiso 1 1 calc R
C65 C 0.4465(2) -0.0432(2) 0.13903(18) 0.0167(7) Uani 1 1 d .
C66 C 0.4509(2) -0.0187(2) 0.20441(17) 0.0181(7) Uani 1 1 d .
C67 C 0.4254(2) -0.0703(2) 0.26557(18) 0.0226(8) Uani 1 1 d .
H67A H 0.4322 -0.0566 0.3081 0.027 Uiso 1 1 calc R
C68 C 0.3906(2) -0.1404(2) 0.26706(18) 0.0232(8) Uani 1 1 d .
C69 C 0.3793(2) -0.1576(2) 0.20351(18) 0.0219(8) Uani 1 1 d .
H69A H 0.3532 -0.2021 0.2030 0.026 Uiso 1 1 calc R
C70 C 0.4058(2) -0.1102(2) 0.14009(18) 0.0200(7) Uani 1 1 d .
C71 C 0.4729(2) 0.0658(2) 0.21335(18) 0.0233(8) Uani 1 1 d .
C72 C 0.4641(3) 0.0803(2) 0.29294(19) 0.0311(9) Uani 1 1 d .
H72A H 0.4000 0.0823 0.3255 0.037 Uiso 1 1 calc R
H72B H 0.5107 0.0304 0.3064 0.037 Uiso 1 1 calc R
C73 C 0.4818(3) 0.1670(3) 0.3021(2) 0.0403(10) Uani 1 1 d .
H73A H 0.4761 0.1735 0.3529 0.048 Uiso 1 1 calc R
C74 C 0.4069(3) 0.2463(3) 0.2833(2) 0.0477(12) Uani 1 1 d .
H74A H 0.4184 0.3012 0.2887 0.057 Uiso 1 1 calc R
H74B H 0.3424 0.2497 0.3160 0.057 Uiso 1 1 calc R
C75 C 0.4157(3) 0.2338(2) 0.2045(2) 0.0400(10) Uani 1 1 d .
H75A H 0.3687 0.2846 0.1913 0.048 Uiso 1 1 calc R
C76 C 0.3974(2) 0.1475(2) 0.1948(2) 0.0266(8) Uani 1 1 d .
H76A H 0.4016 0.1417 0.1447 0.032 Uiso 1 1 calc R
H76B H 0.3328 0.1497 0.2265 0.032 Uiso 1 1 calc R
C77 C 0.5752(2) 0.0643(2) 0.1649(2) 0.0300(9) Uani 1 1 d .
H77A H 0.6224 0.0145 0.1779 0.036 Uiso 1 1 calc R
H77B H 0.5837 0.0560 0.1143 0.036 Uiso 1 1 calc R
C78 C 0.5926(3) 0.1508(3) 0.1738(2) 0.0393(10) Uani 1 1 d .
H78A H 0.6577 0.1485 0.1414 0.047 Uiso 1 1 calc R
C79 C 0.5840(3) 0.1619(3) 0.2522(2) 0.0466(11) Uani 1 1 d .
H79A H 0.5968 0.2160 0.2578 0.056 Uiso 1 1 calc R
H79B H 0.6310 0.1118 0.2651 0.056 Uiso 1 1 calc R
C80 C 0.5186(3) 0.2291(3) 0.1544(2) 0.0451(11) Uani 1 1 d .
H80A H 0.5249 0.2228 0.1039 0.054 Uiso 1 1 calc R
H80B H 0.5303 0.2839 0.1596 0.054 Uiso 1 1 calc R
C81 C 0.3628(3) -0.1946(2) 0.3359(2) 0.0287(9) Uani 1 1 d .
C82 C 0.2689(3) -0.2132(3) 0.3446(2) 0.0512(13) Uani 1 1 d .
H82A H 0.2196 -0.1581 0.3434 0.077 Uiso 1 1 calc R
H82B H 0.2481 -0.2411 0.3904 0.077 Uiso 1 1 calc R
H82C H 0.2804 -0.2520 0.3055 0.077 Uiso 1 1 calc R
C83 C 0.4452(3) -0.2820(3) 0.3291(2) 0.0497(12) Uani 1 1 d .
H83A H 0.5036 -0.2694 0.3226 0.075 Uiso 1 1 calc R
H83B H 0.4543 -0.3161 0.2878 0.075 Uiso 1 1 calc R
H83C H 0.4294 -0.3154 0.3726 0.075 Uiso 1 1 calc R
C84 C 0.3438(3) -0.1447(3) 0.4053(2) 0.0418(10) Uani 1 1 d .
H84A H 0.2932 -0.0889 0.4095 0.063 Uiso 1 1 calc R
H84B H 0.4017 -0.1341 0.4031 0.063 Uiso 1 1 calc R
H84C H 0.3245 -0.1800 0.4470 0.063 Uiso 1 1 calc R
C85 C 0.3819(2) -0.1279(2) 0.07626(18) 0.0196(7) Uani 1 1 d .
H85A H 0.4418 -0.1522 0.0360 0.023 Uiso 1 1 calc R
H85B H 0.3497 -0.1728 0.0896 0.023 Uiso 1 1 calc R
C86 C 0.2740(2) -0.0793(2) 0.00796(16) 0.0230(8) Uani 1 1 d .
H86A H 0.2249 -0.1023 0.0404 0.034 Uiso 1 1 calc R
H86B H 0.3225 -0.1256 -0.0258 0.034 Uiso 1 1 calc R
H86C H 0.2455 -0.0308 -0.0185 0.034 Uiso 1 1 calc R
C1S C -0.1121(2) 0.0599(4) 0.39713(18) 0.0871(19) Uani 1 1 d R
H1SA H -0.1001 0.0007 0.3810 0.131 Uiso 1 1 calc R
H1SB H -0.1360 0.1023 0.3645 0.131 Uiso 1 1 calc R
H1SC H -0.1593 0.0709 0.4454 0.131 Uiso 1 1 calc R
C2S C -0.0176(4) 0.0691(3) 0.3980(3) 0.0544(13) Uani 1 1 d .
C3S C -0.0140(4) 0.1050(3) 0.4581(3) 0.0591(14) Uani 1 1 d .
H3SA H -0.0693 0.1221 0.4993 0.071 Uiso 1 1 calc R
C4S C 0.0703(4) 0.1159(3) 0.4580(3) 0.0613(14) Uani 1 1 d .
H4SA H 0.0713 0.1398 0.4990 0.074 Uiso 1 1 calc R
C5S C 0.1520(4) 0.0916(3) 0.3977(3) 0.0663(15) Uani 1 1 d .
H5SA H 0.2085 0.0997 0.3973 0.080 Uiso 1 1 calc R
C6S C 0.1502(4) 0.0551(3) 0.3374(3) 0.0613(14) Uani 1 1 d .
H6SA H 0.2059 0.0379 0.2965 0.074 Uiso 1 1 calc R
C7S C 0.0667(4) 0.0440(3) 0.3374(3) 0.0567(13) Uani 1 1 d .
H7SA H 0.0665 0.0194 0.2963 0.068 Uiso 1 1 calc R

loop_
_atom_site_aniso_label
_atom_site_aniso_U_11
_atom_site_aniso_U_22
_atom_site_aniso_U_33
_atom_site_aniso_U_23
_atom_site_aniso_U_13
_atom_site_aniso_U_12
Zn1 0.0135(2) 0.0197(2) 0.0213(2) 0.00456(16) -0.00641(17) -0.00662(16)
Zn2 0.01232(19) 0.0177(2) 0.0205(2) 0.00392(16) -0.00592(17) -0.00520(15)
O1 0.0116(12) 0.0227(12) 0.0454(16) 0.0063(11) -0.0077(11) -0.0039(10)
O2 0.0149(11) 0.0215(12) 0.0162(13) 0.0045(10) -0.0050(10) -0.0073(9)
O3 0.0135(12) 0.0201(12) 0.0374(15) 0.0072(11) -0.0058(11) -0.0034(9)
O4 0.0145(11) 0.0198(11) 0.0154(12) 0.0027(9) -0.0042(10) -0.0058(9)
N1 0.0175(14) 0.0210(14) 0.0182(15) 0.0009(12) -0.0068(12) -0.0075(11)
N2 0.0164(14) 0.0186(14) 0.0177(15) -0.0006(12) -0.0070(12) -0.0056(11)
C1 0.0150(17) 0.0262(18) 0.0186(19) -0.0059(14) -0.0047(15) -0.0061(14)
C2 0.0174(17) 0.0243(18) 0.025(2) -0.0014(15) -0.0078(15) -0.0020(14)
C3 0.0137(17) 0.0247(18) 0.026(2) -0.0029(15) -0.0063(15) 0.0019(14)
C4 0.0184(18) 0.0295(19) 0.029(2) -0.0018(16) -0.0086(16) -0.0071(15)
C5 0.0219(18) 0.0273(19) 0.021(2) 0.0038(15) -0.0044(16) -0.0095(15)
C6 0.0165(17) 0.0244(18) 0.023(2) 0.0018(15) -0.0052(15) -0.0074(14)
C7 0.0141(17) 0.0244(18) 0.024(2) 0.0024(15) -0.0043(15) -0.0042(14)
C8 0.0192(18) 0.0260(19) 0.033(2) 0.0022(16) -0.0071(16) -0.0079(15)
C9 0.031(2) 0.0245(19) 0.039(2) 0.0056(17) -0.0136(18) -0.0116(16)
C10 0.026(2) 0.034(2) 0.040(3) 0.0123(19) 0.0007(19) -0.0069(17)
C11 0.039(2) 0.035(2) 0.028(2) 0.0036(18) -0.0002(19) -0.0064(18)
C12 0.028(2) 0.031(2) 0.029(2) 0.0002(17) -0.0044(17) -0.0072(16)
C13 0.035(2) 0.026(2) 0.035(2) 0.0059(17) -0.0080(19) -0.0032(17)
C14 0.032(2) 0.035(2) 0.037(2) 0.0129(19) -0.0153(19) -0.0016(17)
C15 0.053(3) 0.043(2) 0.034(3) 0.013(2) -0.018(2) -0.013(2)
C16 0.0245(19) 0.029(2) 0.034(2) 0.0063(17) -0.0134(17) -0.0042(16)
C17 0.0148(18) 0.039(2) 0.042(2) 0.0000(19) -0.0058(17) -0.0123(16)
C18 0.028(2) 0.065(3) 0.047(3) 0.000(2) -0.002(2) -0.022(2)
C19 0.016(2) 0.050(3) 0.080(4) 0.006(2) -0.011(2) -0.0109(19)
C20 0.021(2) 0.058(3) 0.054(3) -0.010(2) -0.012(2) -0.0142(19)
C21 0.0204(18) 0.0246(18) 0.0211(19) 0.0021(15) -0.0075(15) -0.0096(15)
C22 0.0128(16) 0.0189(16) 0.0148(18) 0.0055(13) -0.0036(14) -0.0045(13)
C23 0.0145(16) 0.0214(17) 0.0195(19) 0.0007(14) -0.0060(15) -0.0062(13)
C24 0.0232(18) 0.0267(18) 0.0181(19) 0.0041(15) -0.0079(15) -0.0089(15)
C25 0.0170(17) 0.0187(17) 0.025(2) 0.0053(14) -0.0066(15) -0.0081(14)
C26 0.0218(18) 0.0191(17) 0.0238(19) 0.0021(14) -0.0118(15) -0.0090(14)
C27 0.0110(16) 0.0172(16) 0.0223(19) -0.0034(14) -0.0029(14) -0.0010(13)
C28 0.0207(17) 0.0204(17) 0.0214(19) 0.0017(14) -0.0071(15) -0.0087(14)
C29 0.0245(19) 0.0258(19) 0.025(2) 0.0026(15) -0.0093(16) -0.0076(15)
C30 0.0279(19) 0.0201(18) 0.032(2) -0.0030(16) -0.0109(17) -0.0013(15)
C31 0.039(2) 0.030(2) 0.035(2) -0.0106(18) -0.0058(19) -0.0113(18)
C32 0.042(2) 0.034(2) 0.020(2) -0.0012(16) -0.0070(18) -0.0185(18)
C33 0.0247(19) 0.0296(19) 0.022(2) 0.0036(16) -0.0074(16) -0.0119(15)
C34 0.042(2) 0.0206(18) 0.031(2) 0.0005(16) -0.0076(18) -0.0166(17)
C35 0.0271(19) 0.0274(19) 0.025(2) 0.0012(16) -0.0067(16) -0.0149(16)
C36 0.042(2) 0.028(2) 0.028(2) 0.0013(16) -0.0133(19) -0.0195(17)
C37 0.0231(18) 0.0239(18) 0.0172(19) -0.0001(14) -0.0072(15) -0.0108(14)
C38 0.032(2) 0.030(2) 0.026(2) 0.0138(16) -0.0145(17) -0.0155(16)
C39 0.091(4) 0.041(3) 0.060(3) 0.025(2) -0.040(3) -0.037(3)
C40 0.062(3) 0.061(3) 0.052(3) 0.025(3) 0.008(3) -0.018(3)
C41 0.071(3) 0.065(3) 0.058(3) 0.036(3) -0.044(3) -0.038(3)
C42 0.0166(17) 0.0172(16) 0.0222(19) 0.0036(14) -0.0082(15) -0.0058(13)
C43 0.0247(19) 0.0328(19) 0.0200(19) 0.0034(15) -0.0120(16) -0.0157(16)
C44 0.0145(17) 0.0212(17) 0.0229(19) -0.0025(14) -0.0051(15) -0.0073(14)
C45 0.0197(17) 0.0169(16) 0.0210(19) -0.0009(14) -0.0062(15) -0.0052(14)
C46 0.0151(16) 0.0205(17) 0.0211(19) -0.0037(14) -0.0062(15) -0.0013(14)
C47 0.0142(17) 0.0280(19) 0.0208(19) -0.0087(15) -0.0034(15) -0.0054(14)
C48 0.0160(17) 0.0232(17) 0.0218(19) 0.0014(15) -0.0032(15) -0.0085(14)
C49 0.0178(17) 0.0219(17) 0.0156(18) -0.0017(14) -0.0059(14) -0.0063(14)
C50 0.0182(17) 0.0200(17) 0.023(2) 0.0017(14) -0.0090(15) -0.0017(14)
C51 0.0211(18) 0.0253(18) 0.026(2) 0.0033(15) -0.0075(16) -0.0053(15)
C52 0.029(2) 0.0273(19) 0.041(2) 0.0081(17) -0.0135(19) -0.0130(16)
C53 0.031(2) 0.035(2) 0.037(2) 0.0105(18) 0.0017(19) -0.0126(18)
C54 0.040(2) 0.034(2) 0.022(2) -0.0024(17) 0.0019(18) -0.0076(18)
C55 0.030(2) 0.0222(18) 0.028(2) -0.0043(16) -0.0054(17) -0.0017(15)
C56 0.039(2) 0.0252(19) 0.033(2) 0.0063(17) -0.0118(19) -0.0058(17)
C57 0.038(2) 0.0248(19) 0.030(2) 0.0070(17) -0.0155(19) -0.0030(16)
C58 0.0264(19) 0.0245(19) 0.029(2) -0.0002(16) -0.0137(17) -0.0009(15)
C59 0.054(3) 0.035(2) 0.033(2) 0.0116(19) -0.017(2) -0.014(2)
C60 0.0163(18) 0.033(2) 0.040(2) -0.0042(18) -0.0085(17) -0.0078(15)
C61 0.025(2) 0.067(3) 0.044(3) -0.003(2) 0.000(2) -0.023(2)
C62 0.030(2) 0.076(3) 0.074(4) -0.034(3) -0.014(2) -0.020(2)
C63 0.017(2) 0.057(3) 0.075(3) 0.009(2) -0.013(2) -0.0088(19)
C64 0.0184(17) 0.0210(17) 0.0175(18) 0.0030(14) -0.0044(15) -0.0088(14)
C65 0.0089(15) 0.0178(16) 0.0203(19) 0.0033(14) -0.0047(14) -0.0012(13)
C66 0.0126(16) 0.0229(17) 0.0177(18) 0.0034(14) -0.0047(14) -0.0056(13)
C67 0.0162(17) 0.036(2) 0.0189(19) 0.0043(15) -0.0088(15) -0.0098(15)
C68 0.0198(18) 0.0249(18) 0.022(2) 0.0077(15) -0.0074(15) -0.0055(14)
C69 0.0228(18) 0.0203(17) 0.028(2) 0.0079(15) -0.0123(16) -0.0124(14)
C70 0.0133(16) 0.0197(17) 0.024(2) 0.0023(14) -0.0069(15) -0.0011(13)
C71 0.0250(19) 0.0298(19) 0.0190(19) -0.0003(15) -0.0070(16) -0.0138(15)
C72 0.032(2) 0.041(2) 0.022(2) -0.0018(17) -0.0038(17) -0.0199(18)
C73 0.046(3) 0.054(3) 0.024(2) -0.0128(19) 0.0004(19) -0.030(2)
C74 0.056(3) 0.041(2) 0.041(3) -0.015(2) 0.004(2) -0.027(2)
C75 0.050(3) 0.026(2) 0.038(3) -0.0039(18) -0.006(2) -0.0128(19)
C76 0.0269(19) 0.0218(18) 0.028(2) -0.0052(15) -0.0066(17) -0.0050(15)
C77 0.025(2) 0.045(2) 0.022(2) -0.0038(17) -0.0028(17) -0.0184(17)
C78 0.040(2) 0.055(3) 0.027(2) -0.0124(19) 0.0066(19) -0.036(2)
C79 0.047(3) 0.062(3) 0.039(3) -0.016(2) -0.003(2) -0.035(2)
C80 0.069(3) 0.041(2) 0.030(2) -0.0048(19) 0.001(2) -0.040(2)
C81 0.029(2) 0.033(2) 0.027(2) 0.0109(17) -0.0117(17) -0.0143(16)
C82 0.053(3) 0.084(3) 0.042(3) 0.036(2) -0.025(2) -0.052(3)
C83 0.059(3) 0.038(2) 0.040(3) 0.019(2) -0.016(2) -0.006(2)
C84 0.050(3) 0.049(3) 0.024(2) 0.0124(19) -0.012(2) -0.018(2)
C85 0.0180(17) 0.0138(16) 0.027(2) 0.0012(14) -0.0078(15) -0.0056(13)
C86 0.0230(18) 0.0321(19) 0.0181(19) -0.0023(15) -0.0056(15) -0.0150(15)
C1S 0.081(4) 0.091(4) 0.092(5) 0.015(4) -0.017(4) -0.050(4)
C2S 0.062(3) 0.033(2) 0.063(3) 0.008(2) -0.012(3) -0.021(2)
C3S 0.062(3) 0.041(3) 0.048(3) 0.004(2) -0.001(3) -0.003(2)
C4S 0.075(4) 0.043(3) 0.068(4) 0.008(3) -0.037(3) -0.009(3)
C5S 0.060(3) 0.050(3) 0.087(4) 0.014(3) -0.035(3) -0.009(3)
C6S 0.054(3) 0.045(3) 0.064(4) 0.005(3) -0.009(3) -0.003(2)
C7S 0.074(4) 0.029(2) 0.059(3) 0.000(2) -0.017(3) -0.012(2)

loop_
_atom_type_symbol
_atom_type_description
_atom_type_scat_dispersion_real
_atom_type_scat_dispersion_imag
_atom_type_scat_source
C C 0.0033 0.0016 'International Tables Vol C Tables 4.2.6.8 and 6.1.1.4'
H H 0.0000 0.0000 'International Tables Vol C Tables 4.2.6.8 and 6.1.1.4'
N N 0.0061 0.0033 'International Tables Vol C Tables 4.2.6.8 and 6.1.1.4'
O O 0.0106 0.0060 'International Tables Vol C Tables 4.2.6.8 and 6.1.1.4'
Zn Zn 0.2839 1.4301 'International Tables Vol C Tables 4.2.6.8 and 6.1.1.4'

loop_
_geom_angle_atom_site_label_1
_geom_angle_atom_site_label_2
_geom_angle_atom_site_label_3
_geom_angle
_geom_angle_site_symmetry_1
_geom_angle_site_symmetry_3
O1 Zn1 O2 122.33(9) . 2_566
O1 Zn1 O2 120.91(10) . .
O2 Zn1 O2 85.68(9) 2_566 .
O1 Zn1 N1 101.05(10) . .
O2 Zn1 N1 129.77(10) 2_566 .
O2 Zn1 N1 93.18(9) . .
O1 Zn1 Zn1 135.62(7) . 2_566
O2 Zn1 Zn1 43.75(6) 2_566 2_566
O2 Zn1 Zn1 41.93(6) . 2_566
N1 Zn1 Zn1 117.85(7) . 2_566
O3 Zn2 O4 125.22(9) . 2_655
O3 Zn2 O4 119.68(10) . .
O4 Zn2 O4 86.73(9) 2_655 .
O3 Zn2 N2 101.90(10) . .
O4 Zn2 N2 125.38(9) 2_655 .
O4 Zn2 N2 92.95(9) . .
O3 Zn2 Zn2 137.38(7) . 2_655
O4 Zn2 Zn2 44.50(6) 2_655 2_655
O4 Zn2 Zn2 42.24(6) . 2_655
N2 Zn2 Zn2 115.21(7) . 2_655
C1 O1 Zn1 122.0(2) . .
C22 O2 Zn1 128.80(18) . 2_566
C22 O2 Zn1 124.47(18) . .
Zn1 O2 Zn1 94.32(9) 2_566 .
C44 O3 Zn2 121.38(19) . .
C65 O4 Zn2 127.42(18) . 2_655
C65 O4 Zn2 124.43(18) . .
Zn2 O4 Zn2 93.27(9) 2_655 .
C43 N1 C21 109.0(2) . .
C43 N1 C42 108.6(2) . .
C21 N1 C42 113.0(2) . .
C43 N1 Zn1 119.39(19) . .
C21 N1 Zn1 100.01(18) . .
C42 N1 Zn1 106.79(18) . .
C86 N2 C85 107.6(2) . .
C86 N2 C64 109.2(2) . .
C85 N2 C64 113.4(2) . .
C86 N2 Zn2 119.88(19) . .
C85 N2 Zn2 107.37(18) . .
C64 N2 Zn2 99.39(17) . .
O1 C1 C2 119.7(3) . .
O1 C1 C6 120.7(3) . .
C2 C1 C6 119.7(3) . .
C3 C2 C1 118.2(3) . .
C3 C2 C7 121.6(3) . .
C1 C2 C7 120.1(3) . .
C4 C3 C2 123.4(3) . .
C3 C4 C5 117.0(3) . .
C3 C4 C17 123.0(3) . .
C5 C4 C17 120.0(3) . .
C6 C5 C4 121.9(3) . .
C5 C6 C1 119.6(3) . .
C5 C6 C21 118.8(3) . .
C1 C6 C21 121.6(3) . .
C2 C7 C12 108.8(3) . .
C2 C7 C16 112.3(3) . .
C12 C7 C16 106.8(3) . .
C2 C7 C8 112.4(3) . .
C12 C7 C8 109.3(3) . .
C16 C7 C8 107.0(3) . .
C9 C8 C7 110.6(3) . .
C13 C9 C10 109.4(3) . .
C13 C9 C8 110.0(3) . .
C10 C9 C8 109.7(3) . .
C9 C10 C11 109.7(3) . .
C15 C11 C10 109.6(3) . .
C15 C11 C12 109.8(3) . .
C10 C11 C12 109.1(3) . .
C11 C12 C7 110.6(3) . .
C9 C13 C14 108.7(3) . .
C15 C14 C16 109.6(3) . .
C15 C14 C13 109.2(3) . .
C16 C14 C13 110.1(3) . .
C14 C15 C11 109.5(3) . .
C14 C16 C7 111.4(3) . .
C18 C17 C19 108.4(3) . .
C18 C17 C4 110.5(3) . .
C19 C17 C4 111.9(3) . .
C18 C17 C20 107.7(3) . .
C19 C17 C20 108.4(3) . .
C4 C17 C20 109.9(3) . .
N1 C21 C6 112.2(3) . .
O2 C22 C27 118.8(3) . .
O2 C22 C23 121.9(3) . .
C27 C22 C23 119.2(3) . .
C24 C23 C22 117.1(3) . .
C24 C23 C28 119.7(3) . .
C22 C23 C28 122.9(3) . .
C25 C24 C23 124.3(3) . .
C26 C25 C24 116.4(3) . .
C26 C25 C38 123.2(3) . .
C24 C25 C38 120.3(3) . .
C25 C26 C27 121.8(3) . .
C26 C27 C22 120.3(3) . .
C26 C27 C42 118.4(3) . .
C22 C27 C42 121.2(3) . .
C23 C28 C37 111.6(3) . .
C23 C28 C33 112.2(3) . .
C37 C28 C33 106.9(3) . .
C23 C28 C29 109.3(3) . .
C37 C28 C29 109.7(3) . .
C33 C28 C29 107.0(3) . .
C30 C29 C28 110.3(3) . .
C31 C30 C34 109.3(3) . .
C31 C30 C29 110.3(3) . .
C34 C30 C29 108.9(3) . .
C30 C31 C32 109.1(3) . .
C31 C32 C36 109.5(3) . .
C31 C32 C33 109.9(3) . .
C36 C32 C33 109.2(3) . .
C32 C33 C28 111.8(3) . .
C35 C34 C30 109.8(3) . .
C34 C35 C36 109.9(3) . .
C34 C35 C37 110.2(3) . .
C36 C35 C37 109.4(3) . .
C35 C36 C32 109.1(3) . .
C35 C37 C28 110.4(3) . .
C40 C38 C39 109.9(3) . .
C40 C38 C25 109.4(3) . .
C39 C38 C25 112.6(3) . .
C40 C38 C41 107.6(4) . .
C39 C38 C41 106.4(3) . .
C25 C38 C41 110.8(3) . .
C27 C42 N1 115.2(3) . .
O3 C44 C49 121.5(3) . .
O3 C44 C45 119.6(3) . .
C49 C44 C45 118.9(3) . .
C46 C45 C44 117.6(3) . .
C46 C45 C50 122.2(3) . .
C44 C45 C50 120.1(3) . .
C47 C46 C45 124.0(3) . .
C48 C47 C46 116.6(3) . .
C48 C47 C60 120.3(3) . .
C46 C47 C60 122.9(3) . .
C47 C48 C49 122.4(3) . .
C48 C49 C44 120.3(3) . .
C48 C49 C64 118.8(3) . .
C44 C49 C64 120.9(3) . .
C45 C50 C55 109.6(3) . .
C45 C50 C51 111.8(3) . .
C55 C50 C51 109.3(3) . .
C45 C50 C58 112.5(3) . .
C55 C50 C58 107.1(3) . .
C51 C50 C58 106.3(3) . .
C52 C51 C50 111.2(3) . .
C53 C52 C56 109.9(3) . .
C53 C52 C51 110.1(3) . .
C56 C52 C51 109.1(3) . .
C54 C53 C52 109.3(3) . .
C53 C54 C59 109.9(3) . .
C53 C54 C55 109.6(3) . .
C59 C54 C55 109.6(3) . .
C54 C55 C50 110.8(3) . .
C57 C56 C52 108.6(3) . .
C56 C57 C58 110.6(3) . .
C56 C57 C59 109.4(3) . .
C58 C57 C59 109.3(3) . .
C57 C58 C50 111.4(3) . .
C54 C59 C57 108.7(3) . .
C63 C60 C62 109.6(3) . .
C63 C60 C61 107.6(3) . .
C62 C60 C61 108.4(3) . .
C63 C60 C47 112.7(3) . .
C62 C60 C47 108.4(3) . .
C61 C60 C47 110.2(3) . .
N2 C64 C49 112.0(3) . .
O4 C65 C66 122.7(3) . .
O4 C65 C70 118.2(3) . .
C66 C65 C70 119.0(3) . .
C67 C66 C65 117.6(3) . .
C67 C66 C71 119.0(3) . .
C65 C66 C71 123.2(3) . .
C68 C67 C66 124.4(3) . .
C69 C68 C67 116.3(3) . .
C69 C68 C81 121.3(3) . .
C67 C68 C81 122.4(3) . .
C68 C69 C70 122.1(3) . .
C69 C70 C65 120.2(3) . .
C69 C70 C85 117.9(3) . .
C65 C70 C85 121.7(3) . .
C66 C71 C77 113.1(3) . .
C66 C71 C72 111.9(3) . .
C77 C71 C72 106.6(3) . .
C66 C71 C76 108.6(3) . .
C77 C71 C76 109.5(3) . .
C72 C71 C76 107.0(3) . .
C73 C72 C71 111.6(3) . .
C74 C73 C79 110.7(3) . .
C74 C73 C72 109.9(3) . .
C79 C73 C72 108.8(3) . .
C73 C74 C75 108.3(3) . .
C74 C75 C76 111.0(3) . .
C74 C75 C80 108.5(3) . .
C76 C75 C80 109.1(3) . .
C75 C76 C71 110.2(3) . .
C78 C77 C71 111.2(3) . .
C80 C78 C79 109.4(3) . .
C80 C78 C77 109.8(3) . .
C79 C78 C77 109.6(3) . .
C78 C79 C73 108.9(3) . .
C78 C80 C75 110.3(3) . .
C83 C81 C84 108.7(3) . .
C83 C81 C68 108.9(3) . .
C84 C81 C68 112.2(3) . .
C83 C81 C82 110.3(3) . .
C84 C81 C82 106.6(3) . .
C68 C81 C82 110.0(3) . .
N2 C85 C70 114.5(3) . .
C3S C2S C7S 117.7(5) . .
C3S C2S C1S 121.3(4) . .
C7S C2S C1S 121.0(5) . .
C4S C3S C2S 121.3(5) . .
C5S C4S C3S 120.1(5) . .
C4S C5S C6S 119.6(5) . .
C7S C6S C5S 120.5(5) . .
C6S C7S C2S 120.8(5) . .

loop_
_geom_bond_atom_site_label_1
_geom_bond_atom_site_label_2
_geom_bond_distance
_geom_bond_site_symmetry_2
Zn1 O1 1.856(2) .
Zn1 O2 1.954(2) 2_566
Zn1 O2 2.022(2) .
Zn1 N1 2.049(2) .
Zn1 Zn1 2.9159(7) 2_566
Zn2 O3 1.856(2) .
Zn2 O4 1.954(2) 2_655
Zn2 O4 2.037(2) .
Zn2 N2 2.051(2) .
Zn2 Zn2 2.9022(7) 2_655
O1 C1 1.344(4) .
O2 C22 1.374(3) .
O2 Zn1 1.954(2) 2_566
O3 C44 1.343(4) .
O4 C65 1.378(3) .
O4 Zn2 1.954(2) 2_655
N1 C43 1.480(4) .
N1 C21 1.503(4) .
N1 C42 1.509(4) .
N2 C86 1.473(4) .
N2 C85 1.499(4) .
N2 C64 1.501(4) .
C1 C2 1.403(4) .
C1 C6 1.416(4) .
C2 C3 1.398(4) .
C2 C7 1.544(4) .
C3 C4 1.394(5) .
C4 C5 1.396(4) .
C4 C17 1.543(4) .
C5 C6 1.394(4) .
C6 C21 1.512(4) .
C7 C12 1.545(5) .
C7 C16 1.545(4) .
C7 C8 1.553(5) .
C8 C9 1.533(4) .
C9 C13 1.525(5) .
C9 C10 1.527(5) .
C10 C11 1.527(5) .
C11 C15 1.518(5) .
C11 C12 1.543(5) .
C13 C14 1.535(5) .
C14 C15 1.516(5) .
C14 C16 1.532(5) .
C17 C18 1.521(5) .
C17 C19 1.521(5) .
C17 C20 1.546(5) .
C22 C27 1.400(4) .
C22 C23 1.411(4) .
C23 C24 1.396(4) .
C23 C28 1.538(4) .
C24 C25 1.392(4) .
C25 C26 1.383(4) .
C25 C38 1.536(4) .
C26 C27 1.390(4) .
C27 C42 1.492(4) .
C28 C37 1.540(4) .
C28 C33 1.542(4) .
C28 C29 1.552(4) .
C29 C30 1.542(5) .
C30 C31 1.523(5) .
C30 C34 1.533(5) .
C31 C32 1.525(5) .
C32 C36 1.528(5) .
C32 C33 1.528(5) .
C34 C35 1.515(5) .
C35 C36 1.520(5) .
C35 C37 1.533(4) .
C38 C40 1.510(5) .
C38 C39 1.515(5) .
C38 C41 1.538(5) .
C44 C49 1.409(4) .
C44 C45 1.419(4) .
C45 C46 1.403(4) .
C45 C50 1.540(4) .
C46 C47 1.391(4) .
C47 C48 1.381(4) .
C47 C60 1.540(4) .
C48 C49 1.389(4) .
C49 C64 1.513(4) .
C50 C55 1.546(5) .
C50 C51 1.547(5) .
C50 C58 1.547(4) .
C51 C52 1.532(4) .
C52 C53 1.526(5) .
C52 C56 1.532(5) .
C53 C54 1.526(5) .
C54 C59 1.528(5) .
C54 C55 1.535(5) .
C56 C57 1.525(5) .
C57 C58 1.527(5) .
C57 C59 1.537(5) .
C60 C63 1.514(5) .
C60 C62 1.530(5) .
C60 C61 1.539(5) .
C65 C66 1.405(4) .
C65 C70 1.407(4) .
C66 C67 1.400(4) .
C66 C71 1.535(4) .
C67 C68 1.388(5) .
C68 C69 1.382(5) .
C68 C81 1.537(4) .
C69 C70 1.396(4) .
C70 C85 1.500(5) .
C71 C77 1.535(4) .
C71 C72 1.550(5) .
C71 C76 1.550(4) .
C72 C73 1.532(5) .
C73 C74 1.526(6) .
C73 C79 1.527(5) .
C74 C75 1.529(5) .
C75 C76 1.535(5) .
C75 C80 1.539(5) .
C77 C78 1.525(5) .
C78 C80 1.515(6) .
C78 C79 1.516(5) .
C81 C83 1.526(5) .
C81 C84 1.529(5) .
C81 C82 1.537(5) .
C1S C2S 1.536(5) .
C2S C3S 1.384(7) .
C2S C7S 1.392(6) .
C3S C4S 1.381(6) .
C4S C5S 1.366(7) .
C5S C6S 1.378(7) .
C6S C7S 1.372(6) .

loop_
_geom_torsion_atom_site_label_1
_geom_torsion_atom_site_label_2
_geom_torsion_atom_site_label_3
_geom_torsion_atom_site_label_4
_geom_torsion
_geom_torsion_site_symmetry_1
_geom_torsion_site_symmetry_4
O2 Zn1 O1 C1 -145.3(2) 2_566 .
O2 Zn1 O1 C1 108.7(2) . .
N1 Zn1 O1 C1 8.2(3) . .
Zn1 Zn1 O1 C1 159.8(2) 2_566 .
O1 Zn1 O2 C22 -90.1(2) . .
O2 Zn1 O2 C22 144.5(3) 2_566 .
N1 Zn1 O2 C22 14.8(2) . .
Zn1 Zn1 O2 C22 144.5(3) 2_566 .
O1 Zn1 O2 Zn1 125.45(10) . 2_566
O2 Zn1 O2 Zn1 0.0 2_566 2_566
N1 Zn1 O2 Zn1 -129.67(10) . 2_566
O4 Zn2 O3 C44 142.0(2) 2_655 .
O4 Zn2 O3 C44 -109.2(2) . .
N2 Zn2 O3 C44 -8.8(3) . .
Zn2 Zn2 O3 C44 -159.5(2) 2_655 .
O3 Zn2 O4 C65 89.8(2) . .
O4 Zn2 O4 C65 -141.0(3) 2_655 .
N2 Zn2 O4 C65 -15.7(2) . .
Zn2 Zn2 O4 C65 -141.0(3) 2_655 .
O3 Zn2 O4 Zn2 -129.23(9) . 2_655
O4 Zn2 O4 Zn2 0.0 2_655 2_655
N2 Zn2 O4 Zn2 125.29(10) . 2_655
O1 Zn1 N1 C43 -80.1(2) . .
O2 Zn1 N1 C43 70.5(3) 2_566 .
O2 Zn1 N1 C43 157.6(2) . .
Zn1 Zn1 N1 C43 122.0(2) 2_566 .
O1 Zn1 N1 C21 38.47(19) . .
O2 Zn1 N1 C21 -170.90(16) 2_566 .
O2 Zn1 N1 C21 -83.87(18) . .
Zn1 Zn1 N1 C21 -119.45(16) 2_566 .
O1 Zn1 N1 C42 156.38(19) . .
O2 Zn1 N1 C42 -53.0(2) 2_566 .
O2 Zn1 N1 C42 34.0(2) . .
Zn1 Zn1 N1 C42 -1.5(2) 2_566 .
O3 Zn2 N2 C86 82.0(2) . .
O4 Zn2 N2 C86 -68.8(2) 2_655 .
O4 Zn2 N2 C86 -156.9(2) . .
Zn2 Zn2 N2 C86 -119.5(2) 2_655 .
O3 Zn2 N2 C85 -155.0(2) . .
O4 Zn2 N2 C85 54.2(2) 2_655 .
O4 Zn2 N2 C85 -33.9(2) . .
Zn2 Zn2 N2 C85 3.5(2) 2_655 .
O3 Zn2 N2 C64 -36.73(19) . .
O4 Zn2 N2 C64 172.52(16) 2_655 .
O4 Zn2 N2 C64 84.44(17) . .
Zn2 Zn2 N2 C64 121.77(16) 2_655 .
Zn1 O1 C1 C2 149.5(3) . .
Zn1 O1 C1 C6 -31.1(4) . .
O1 C1 C2 C3 174.8(3) . .
C6 C1 C2 C3 -4.6(5) . .
O1 C1 C2 C7 -8.0(5) . .
C6 C1 C2 C7 172.6(3) . .
C1 C2 C3 C4 2.3(5) . .
C7 C2 C3 C4 -174.9(3) . .
C2 C3 C4 C5 1.2(5) . .
C2 C3 C4 C17 -179.4(3) . .
C3 C4 C5 C6 -2.5(5) . .
C17 C4 C5 C6 178.1(3) . .
C4 C5 C6 C1 0.2(5) . .
C4 C5 C6 C21 -178.7(3) . .
O1 C1 C6 C5 -175.9(3) . .
C2 C1 C6 C5 3.4(5) . .
O1 C1 C6 C21 2.9(5) . .
C2 C1 C6 C21 -177.7(3) . .
C3 C2 C7 C12 115.4(4) . .
C1 C2 C7 C12 -61.8(4) . .
C3 C2 C7 C16 -2.6(5) . .
C1 C2 C7 C16 -179.8(3) . .
C3 C2 C7 C8 -123.4(3) . .
C1 C2 C7 C8 59.5(4) . .
C2 C7 C8 C9 -177.5(3) . .
C12 C7 C8 C9 -56.5(4) . .
C16 C7 C8 C9 58.8(3) . .
C7 C8 C9 C13 -61.5(4) . .
C7 C8 C9 C10 58.9(4) . .
C13 C9 C10 C11 59.6(4) . .
C8 C9 C10 C11 -61.2(4) . .
C9 C10 C11 C15 -59.0(4) . .
C9 C10 C11 C12 61.2(4) . .
C15 C11 C12 C7 60.6(4) . .
C10 C11 C12 C7 -59.6(4) . .
C2 C7 C12 C11 -179.9(3) . .
C16 C7 C12 C11 -58.5(4) . .
C8 C7 C12 C11 56.9(4) . .
C10 C9 C13 C14 -60.5(4) . .
C8 C9 C13 C14 60.1(4) . .
C9 C13 C14 C15 61.4(4) . .
C9 C13 C14 C16 -59.0(4) . .
C16 C14 C15 C11 59.5(4) . .
C13 C14 C15 C11 -61.3(4) . .
C10 C11 C15 C14 60.0(4) . .
C12 C11 C15 C14 -59.8(4) . .
C15 C14 C16 C7 -60.4(4) . .
C13 C14 C16 C7 59.7(4) . .
C2 C7 C16 C14 178.0(3) . .
C12 C7 C16 C14 58.8(4) . .
C8 C7 C16 C14 -58.2(4) . .
C3 C4 C17 C18 126.8(4) . .
C5 C4 C17 C18 -53.9(5) . .
C3 C4 C17 C19 5.9(5) . .
C5 C4 C17 C19 -174.8(4) . .
C3 C4 C17 C20 -114.6(4) . .
C5 C4 C17 C20 64.7(4) . .
C43 N1 C21 C6 56.3(3) . .
C42 N1 C21 C6 177.2(3) . .
Zn1 N1 C21 C6 -69.7(3) . .
C5 C6 C21 N1 -123.3(3) . .
C1 C6 C21 N1 57.8(4) . .
Zn1 O2 C22 C27 92.9(3) 2_566 .
Zn1 O2 C22 C27 -39.1(4) . .
Zn1 O2 C22 C23 -90.6(3) 2_566 .
Zn1 O2 C22 C23 137.4(2) . .
O2 C22 C23 C24 173.8(3) . .
C27 C22 C23 C24 -9.8(4) . .
O2 C22 C23 C28 -11.2(5) . .
C27 C22 C23 C28 165.3(3) . .
C22 C23 C24 C25 3.6(5) . .
C28 C23 C24 C25 -171.6(3) . .
C23 C24 C25 C26 3.7(5) . .
C23 C24 C25 C38 -179.9(3) . .
C24 C25 C26 C27 -4.9(5) . .
C38 C25 C26 C27 178.8(3) . .
C25 C26 C27 C22 -1.2(5) . .
C25 C26 C27 C42 175.5(3) . .
O2 C22 C27 C26 -174.6(3) . .
C23 C22 C27 C26 8.8(5) . .
O2 C22 C27 C42 8.8(4) . .
C23 C22 C27 C42 -167.8(3) . .
C24 C23 C28 C37 -114.7(3) . .
C22 C23 C28 C37 70.4(4) . .
C24 C23 C28 C33 5.3(4) . .
C22 C23 C28 C33 -169.6(3) . .
C24 C23 C28 C29 123.8(3) . .
C22 C23 C28 C29 -51.1(4) . .
C23 C28 C29 C30 180.0(3) . .
C37 C28 C29 C30 57.3(4) . .
C33 C28 C29 C30 -58.3(3) . .
C28 C29 C30 C31 60.6(4) . .
C28 C29 C30 C34 -59.3(4) . .
C34 C30 C31 C32 60.0(4) . .
C29 C30 C31 C32 -59.7(4) . .
C30 C31 C32 C36 -61.0(4) . .
C30 C31 C32 C33 58.9(4) . .
C31 C32 C33 C28 -60.2(4) . .
C36 C32 C33 C28 59.8(4) . .
C23 C28 C33 C32 178.6(3) . .
C37 C28 C33 C32 -58.7(3) . .
C29 C28 C33 C32 58.8(3) . .
C31 C30 C34 C35 -59.5(4) . .
C29 C30 C34 C35 61.1(4) . .
C30 C34 C35 C36 59.5(4) . .
C30 C34 C35 C37 -61.0(4) . .
C34 C35 C36 C32 -60.0(4) . .
C37 C35 C36 C32 61.1(4) . .
C31 C32 C36 C35 60.7(4) . .
C33 C32 C36 C35 -59.6(4) . .
C34 C35 C37 C28 58.8(4) . .
C36 C35 C37 C28 -62.0(4) . .
C23 C28 C37 C35 -177.8(3) . .
C33 C28 C37 C35 59.1(3) . .
C29 C28 C37 C35 -56.5(4) . .
C26 C25 C38 C40 108.7(4) . .
C24 C25 C38 C40 -67.4(4) . .
C26 C25 C38 C39 -13.8(5) . .
C24 C25 C38 C39 170.1(3) . .
C26 C25 C38 C41 -132.8(4) . .
C24 C25 C38 C41 51.0(4) . .
C26 C27 C42 N1 -124.5(3) . .
C22 C27 C42 N1 52.2(4) . .
C43 N1 C42 C27 160.6(3) . .
C21 N1 C42 C27 39.6(4) . .
Zn1 N1 C42 C27 -69.4(3) . .
Zn2 O3 C44 C49 28.5(4) . .
Zn2 O3 C44 C45 -152.0(2) . .
O3 C44 C45 C46 179.6(3) . .
C49 C44 C45 C46 -1.0(5) . .
O3 C44 C45 C50 3.2(5) . .
C49 C44 C45 C50 -177.3(3) . .
C44 C45 C46 C47 0.8(5) . .
C50 C45 C46 C47 177.1(3) . .
C45 C46 C47 C48 -0.6(5) . .
C45 C46 C47 C60 -175.5(3) . .
C46 C47 C48 C49 0.6(5) . .
C60 C47 C48 C49 175.6(3) . .
C47 C48 C49 C44 -0.9(5) . .
C47 C48 C49 C64 177.5(3) . .
O3 C44 C49 C48 -179.5(3) . .
C45 C44 C49 C48 1.0(5) . .
O3 C44 C49 C64 2.1(5) . .
C45 C44 C49 C64 -177.3(3) . .
C46 C45 C50 C55 -110.8(3) . .
C44 C45 C50 C55 65.5(4) . .
C46 C45 C50 C51 127.9(3) . .
C44 C45 C50 C51 -55.9(4) . .
C46 C45 C50 C58 8.3(5) . .
C44 C45 C50 C58 -175.5(3) . .
C45 C50 C51 C52 177.1(3) . .
C55 C50 C51 C52 55.6(3) . .
C58 C50 C51 C52 -59.7(3) . .
C50 C51 C52 C53 -58.2(4) . .
C50 C51 C52 C56 62.4(4) . .
C56 C52 C53 C54 -59.8(4) . .
C51 C52 C53 C54 60.3(4) . .
C52 C53 C54 C59 59.6(4) . .
C52 C53 C54 C55 -61.0(4) . .
C53 C54 C55 C50 59.7(4) . .
C59 C54 C55 C50 -61.1(4) . .
C45 C50 C55 C54 -179.1(3) . .
C51 C50 C55 C54 -56.3(4) . .
C58 C50 C55 C54 58.5(4) . .
C53 C52 C56 C57 60.7(4) . .
C51 C52 C56 C57 -60.0(4) . .
C52 C56 C57 C58 59.1(4) . .
C52 C56 C57 C59 -61.3(4) . .
C56 C57 C58 C50 -59.7(4) . .
C59 C57 C58 C50 60.7(4) . .
C45 C50 C58 C57 -179.3(3) . .
C55 C50 C58 C57 -58.8(4) . .
C51 C50 C58 C57 58.0(4) . .
C53 C54 C59 C57 -60.1(4) . .
C55 C54 C59 C57 60.5(4) . .
C56 C57 C59 C54 61.1(4) . .
C58 C57 C59 C54 -60.2(4) . .
C48 C47 C60 C63 168.1(3) . .
C46 C47 C60 C63 -17.2(5) . .
C48 C47 C60 C62 -70.4(4) . .
C46 C47 C60 C62 104.3(4) . .
C48 C47 C60 C61 48.0(4) . .
C46 C47 C60 C61 -137.3(4) . .
C86 N2 C64 C49 -56.4(3) . .
C85 N2 C64 C49 -176.4(2) . .
Zn2 N2 C64 C49 69.9(3) . .
C48 C49 C64 N2 119.3(3) . .
C44 C49 C64 N2 -62.4(4) . .
Zn2 O4 C65 C66 95.5(3) 2_655 .
Zn2 O4 C65 C66 -136.8(2) . .
Zn2 O4 C65 C70 -89.0(3) 2_655 .
Zn2 O4 C65 C70 38.7(4) . .
O4 C65 C66 C67 -176.7(3) . .
C70 C65 C66 C67 7.9(4) . .
O4 C65 C66 C71 9.1(5) . .
C70 C65 C66 C71 -166.4(3) . .
C65 C66 C67 C68 -4.1(5) . .
C71 C66 C67 C68 170.4(3) . .
C66 C67 C68 C69 -1.4(5) . .
C66 C67 C68 C81 -179.5(3) . .
C67 C68 C69 C70 3.1(5) . .
C81 C68 C69 C70 -178.8(3) . .
C68 C69 C70 C65 0.8(5) . .
C68 C69 C70 C85 -174.3(3) . .
O4 C65 C70 C69 177.9(3) . .
C66 C65 C70 C69 -6.4(4) . .
O4 C65 C70 C85 -7.3(4) . .
C66 C65 C70 C85 168.4(3) . .
C67 C66 C71 C77 121.2(3) . .
C65 C66 C71 C77 -64.7(4) . .
C67 C66 C71 C72 0.8(4) . .
C65 C66 C71 C72 174.9(3) . .
C67 C66 C71 C76 -117.1(3) . .
C65 C66 C71 C76 57.1(4) . .
C66 C71 C72 C73 -177.5(3) . .
C77 C71 C72 C73 58.4(4) . .
C76 C71 C72 C73 -58.7(4) . .
C71 C72 C73 C74 60.7(4) . .
C71 C72 C73 C79 -60.5(4) . .
C79 C73 C74 C75 61.0(4) . .
C72 C73 C74 C75 -59.2(4) . .
C73 C74 C75 C76 60.0(4) . .
C73 C74 C75 C80 -59.9(4) . .
C74 C75 C76 C71 -60.8(4) . .
C80 C75 C76 C71 58.8(4) . .
C66 C71 C76 C75 178.9(3) . .
C77 C71 C76 C75 -57.2(4) . .
C72 C71 C76 C75 57.9(4) . .
C66 C71 C77 C78 178.1(3) . .
C72 C71 C77 C78 -58.5(4) . .
C76 C71 C77 C78 56.9(4) . .
C71 C77 C78 C80 -58.5(4) . .
C71 C77 C78 C79 61.7(4) . .
C80 C78 C79 C73 59.3(4) . .
C77 C78 C79 C73 -61.2(5) . .
C74 C73 C79 C78 -60.4(4) . .
C72 C73 C79 C78 60.4(5) . .
C79 C78 C80 C75 -60.5(4) . .
C77 C78 C80 C75 59.8(4) . .
C74 C75 C80 C78 60.8(4) . .
C76 C75 C80 C78 -60.3(4) . .
C69 C68 C81 C83 81.6(4) . .
C67 C68 C81 C83 -100.4(4) . .
C69 C68 C81 C84 -158.0(3) . .
C67 C68 C81 C84 20.0(5) . .
C69 C68 C81 C82 -39.4(5) . .
C67 C68 C81 C82 138.5(4) . .
C86 N2 C85 C70 -160.0(3) . .
C64 N2 C85 C70 -39.1(4) . .
Zn2 N2 C85 C70 69.7(3) . .
C69 C70 C85 N2 121.4(3) . .
C65 C70 C85 N2 -53.6(4) . .
C7S C2S C3S C4S 0.2(6) . .
C1S C2S C3S C4S -177.9(4) . .
C2S C3S C4S C5S 0.4(7) . .
C3S C4S C5S C6S -0.9(7) . .
C4S C5S C6S C7S 0.8(7) . .
C5S C6S C7S C2S -0.1(7) . .
C3S C2S C7S C6S -0.3(6) . .
C1S C2S C7S C6S 177.8(4) . .
